data_2001725
loop_
_publ_author_name
'Parvez, M.'
'Yu, S.'
'Keay, B. A.'

_publ_section_title
;
 <i>p</i>-Bromobenzoate derivative of
 3-(<i>tert</i>-butyldimethylsilyl)-5-hydroxy-2(5<i>H</i>)-furanone
;
_journal_issue 5
_journal_name_full 'Acta Crystallographica Section C'
_journal_page_first 992
_journal_page_last 993
_journal_paper_doi 10.1107/S010827019201165X
_journal_volume 49
_journal_year 1993
_chemical_formula_sum 'C17 H21 Br O4 Si'
_chemical_formula_weight 397.34
_space_group_IT_number 2
_space_group_name_Hall '-P 1'
_space_group_name_H-M_alt 'P -1'
_symmetry_cell_setting triclinic
_symmetry_space_group_name_Hall '-P 1'
_symmetry_space_group_name_H-M 'P -1'
_cell_angle_alpha 93.93(6)
_cell_angle_beta 109.10(6)
_cell_angle_gamma 87.59(5)
_cell_formula_units_Z 2
_cell_length_a 7.350(4)
_cell_length_b 19.906(10)
_cell_length_c 6.726(5)
_cell_measurement_reflns_used 25
_cell_measurement_temperature 152.0(10)
_cell_measurement_theta_max 15
_cell_measurement_theta_min 10
_cell_volume 927.5(10)
_diffrn_measurement_device 'Rigaku AFC-6S'
_diffrn_measurement_method \w/2\q
_diffrn_radiation_type MoK\a
_diffrn_radiation_wavelength 0.71069
_diffrn_reflns_av_R_equivalents 0.0255
_diffrn_reflns_limit_h_max 8
_diffrn_reflns_limit_h_min 0
_diffrn_reflns_limit_k_max 23
_diffrn_reflns_limit_k_min -23
_diffrn_reflns_limit_l_max 7
_diffrn_reflns_limit_l_min -7
_diffrn_reflns_number 3560
_diffrn_reflns_theta_max 25
_diffrn_standards_decay_% <0.7
_diffrn_standards_interval_time 100
_diffrn_standards_number 3
_exptl_absorpt_coefficient_mu 2.27
_exptl_absorpt_correction_T_max 0.999
_exptl_absorpt_correction_T_min 0.723
_exptl_absorpt_correction_type 'empirical (North, Phillips & Mathews, 1968)'
_exptl_crystal_colour colourless
_exptl_crystal_density_diffrn 1.423
_exptl_crystal_description block
_exptl_crystal_size_max 0.50
_exptl_crystal_size_mid 0.40
_exptl_crystal_size_min 0.30
_refine_diff_density_max 0.68
_refine_diff_density_min -0.71
_refine_ls_goodness_of_fit_obs 3.49
_refine_ls_hydrogen_treatment refxyz
_refine_ls_number_parameters 271
_refine_ls_number_reflns 2289
_refine_ls_R_factor_obs 0.048
_refine_ls_shift/esd_max 0.05
_refine_ls_structure_factor_coef F
_refine_ls_weighting_details 'w = 1/(\s^2^F)'
_refine_ls_weighting_scheme calc
_refine_ls_wR_factor_obs 0.033
_reflns_number_observed 2289
_reflns_number_total 3279
_reflns_observed_criterion I>3\s(I)
_cod_data_source_file br1021.cif
_cod_data_source_block br1021_structure_1_of_1
_cod_depositor_comments
;
The following automatic conversions were performed:

'_refine_ls_weighting_scheme' value '1/(\s^2^F)' was changed to
'calc'. New tag '_refine_ls_weighting_details' was created. The value
of the new tag was set to 'w = 1/(\s^2^F)'.

Automatic conversion script
Id: cif_fix_values 3143 2015-03-26 13:38:13Z robertas 
;
_cod_original_cell_volume 927.0(10)
_cod_original_formula_sum 'C17 H21 Br1 O4 Si1'
_cod_database_code 2001725

loop_
_space_group_symop_id
_space_group_symop_operation_xyz
1 x,y,z
2 -x,-y,-z

loop_
_atom_site_label
_atom_site_fract_x
_atom_site_fract_y
_atom_site_fract_z
Br -.07470(10) .34780(10) .21920(10)
Si .2622(2) .87640(10) .2976(2)
O(1) .6436(5) .5627(2) .2602(5)
O(2) .4188(5) .6344(2) .3208(5)
O(3) .5209(5) .7036(2) .1153(5)
O(4) .3812(5) .7850(2) -.0984(5)
C(1) .0930(8) .4189(3) .2263(7)
C(2) .0399(8) .4824(3) .2661(8)
C(3) .1642(8) .5348(3) .2815(8)
C(4) .3447(7) .5196(3) .2575(7)
C(5) .3925(8) .4543(3) .2127(8)
C(6) .2681(9) .4025(3) .1948(8)
C(7) .4865(8) .5727(3) .2780(7)
C(8) .5384(8) .6891(3) .3255(9)
C(9) .4639(7) .7501(3) .4129(8)
C(10) .3936(7) .7950(3) .2696(8)
C(11) .4241(7) .7639(3) .0747(8)
C(12) .3853(10) .9129(3) .5655(10)
C(13) .2723(9) .9342(3) .1005(10)
C(14) .0030(7) .8550(3) .2581(9)
C(15) -.1001(10) .9171(4) .3215(13)
C(16) -.0978(10) .8343(4) .0286(12)
C(17) -.0033(10) .7982(4) .3969(13)
H(1) -.074(6) .486(2) .290(6)
H(2) .130(6) .579(2) .324(6)
H(3) .498(6) .449(2) .188(7)
H(4) .299(6) .355(2) .152(7)
H(5) .671(6) .678(2) .390(7)
H(6) .462(6) .750(2) .548(6)
H(7) .384(7) .886(2) .662(7)
H(8) .503(7) .931(2) .591(7)
H(9) .334(6) .956(2) .607(7)
H(10) .384(7) .950(3) .117(8)
H(11) .221(7) .913(2) -.049(7)
H(12) .218(7) .979(2) .119(7)
H(13) -.030(7) .933(3) .487(8)
H(14) -.104(7) .958(3) .231(8)
H(15) -.217(7) .911(3) .284(9)
H(16) -.224(8) .824(3) .004(8)
H(17) -.093(8) .862(3) -.076(9)
H(18) -.038(8) .790(3) -.023(8)
H(19) -.116(7) .792(3) .399(9)
H(20) .041(8) .756(3) .348(8)
H(21) .066(7) .811(3) .557(8)

loop_
_geom_angle_atom_site_label_1
_geom_angle_atom_site_label_2
_geom_angle_atom_site_label_3
_geom_angle
_geom_angle_publ_flag
C(10) Si C(12) 106.4(3) yes
C(10) Si C(14) 107.2(3) yes
C(12) Si C(14) 112.1(3) yes
C(7) O(2) C(8) 115.6(4) yes
Br C(1) C(2) 118.8(5) yes
C(2) C(1) C(6) 122.8(6) yes
C(2) C(3) C(4) 118.8(5) yes
C(3) C(4) C(7) 121.7(5) yes
C(4) C(5) C(6) 121.2(5) yes
O(1) C(7) O(2) 123.5(6) yes
O(2) C(7) C(4) 111.7(5) yes
O(2) C(8) C(9) 108.6(5) yes
C(8) C(9) C(10) 111.8(5) yes
Si C(10) C(11) 127.3(4) yes
O(3) C(11) O(4) 120.0(5) yes
O(4) C(11) C(10) 129.8(5) yes
Si C(14) C(16) 109.6(5) yes
C(15) C(14) C(16) 109.3(6) yes
C(16) C(14) C(17) 110.2(6) yes
C(10) Si C(13) 110.5(3) yes
C(12) Si C(13) 110.1(3) yes
C(13) Si C(14) 110.3(3) yes
C(8) O(3) C(11) 107.6(4) yes
Br C(1) C(6) 118.4(5) yes
C(1) C(2) C(3) 119.7(6) yes
C(3) C(4) C(5) 119.9(5) yes
C(5) C(4) C(7) 118.4(5) yes
C(1) C(6) C(5) 117.5(6) yes
O(1) C(7) C(4) 124.8(6) yes
O(2) C(8) O(3) 109.4(5) yes
O(3) C(8) C(9) 105.1(5) yes
Si C(10) C(9) 127.5(4) yes
C(9) C(10) C(11) 104.9(5) yes
O(3) C(11) C(10) 110.2(5) yes
Si C(14) C(15) 109.2(5) yes
Si C(14) C(17) 110.1(4) yes
C(15) C(14) C(17) 108.4(6) yes
C(1) C(2) H(1) 114(3) no
C(2) C(3) H(2) 118(2) no
C(4) C(5) H(3) 115(3) no
C(1) C(6) H(4) 121(2) no
O(2) C(8) H(5) 111(2) no
C(9) C(8) H(5) 116(2) no
C(10) C(9) H(6) 130(2) no
Si C(12) H(8) 117(3) no
H(7) C(12) H(8) 112(4) no
H(8) C(12) H(9) 90(3) no
Si C(13) H(11) 112(2) no
H(10) C(13) H(11) 107(4) no
H(11) C(13) H(12) 114(4) no
C(14) C(15) H(14) 112(3) no
H(13) C(15) H(14) 108(4) no
H(14) C(15) H(15) 97(5) no
C(14) C(16) H(17) 120(4) no
H(16) C(16) H(17) 108(5) no
H(17) C(16) H(18) 97(5) no
C(14) C(17) H(20) 111(3) no
H(19) C(17) H(20) 107(5) no
H(20) C(17) H(21) 113(4) no
C(3) C(2) H(1) 125(3) no
C(4) C(3) H(2) 122(2) no
C(6) C(5) H(3) 123(3) no
C(5) C(6) H(4) 121(2) no
O(3) C(8) H(5) 105(2) no
C(8) C(9) H(6) 117(2) no
Si C(12) H(7) 111(3) no
Si C(12) H(9) 117(2) no
H(7) C(12) H(9) 104(4) no
Si C(13) H(10) 116(3) no
Si C(13) H(12) 113(3) no
H(10) C(13) H(12) 92(4) no
C(14) C(15) H(13) 110(2) no
C(14) C(15) H(15) 110(4) no
H(13) C(15) H(15) 116(5) no
C(14) C(16) H(16) 111(3) no
C(14) C(16) H(18) 113(3) no
H(16) C(16) H(18) 103(4) no
C(14) C(17) H(19) 112(4) no
C(14) C(17) H(21) 112(3) no
H(19) C(17) H(21) 99(5) no

loop_
_geom_bond_atom_site_label_1
_geom_bond_atom_site_label_2
_geom_bond_distance
_geom_bond_publ_flag
Br C(1) 1.904(6) yes
Si C(12) 1.845(7) yes
Si C(14) 1.898(6) yes
O(2) C(7) 1.355(6) yes
O(3) C(8) 1.426(6) yes
O(4) C(11) 1.202(6) yes
C(1) C(6) 1.393(9) yes
C(3) C(4) 1.406(7) yes
C(4) C(7) 1.484(7) yes
C(8) C(9) 1.476(7) yes
C(10) C(11) 1.490(7) yes
C(14) C(16) 1.513(9) yes
Si C(10) 1.881(6) yes
Si C(13) 1.836(7) yes
O(1) C(7) 1.206(6) yes
O(2) C(8) 1.420(6) yes
O(3) C(11) 1.368(6) yes
C(1) C(2) 1.343(7) yes
C(2) C(3) 1.391(9) yes
C(4) C(5) 1.372(7) yes
C(5) C(6) 1.380(8) yes
C(9) C(10) 1.321(7) yes
C(14) C(15) 1.531(9) yes
C(14) C(17) 1.526(11) yes
C(2) H(1) .90(4) no
C(5) H(3) .85(4) no
C(8) H(5) .95(4) no
C(12) H(7) .88(4) no
C(12) H(9) .98(5) no
C(13) H(11) 1.02(5) no
C(15) H(13) 1.09(5) no
C(15) H(15) .82(5) no
C(16) H(17) .93(5) no
C(17) H(19) .84(5) no
C(17) H(21) 1.04(5) no
C(3) H(2) .95(4) no
C(6) H(4) 1.01(5) no
C(9) H(6) .92(4) no
C(12) H(8) .91(4) no
C(13) H(10) .86(5) no
C(13) H(12) .98(5) no
C(15) H(14) 1.05(5) no
C(16) H(16) .91(5) no
C(16) H(18) 1.06(5) no
C(17) H(20) .96(5) no
